data_7127515
loop_
_publ_author_name
'Yao, Liangliang'
'Fang, Bo'
'Hu, Qiong'
'Lei, Yu'
'Bao, Li'
'Hu, Yimin'

_publ_section_title
;
 Phenanthrenes/dihydrophenanthrenes: the selectivity controlled by
 different benzynes and allenes.
;
_journal_issue 96
_journal_name_full 'Chemical communications (Cambridge, England)'
_journal_page_first 15185
_journal_page_last 15188
_journal_paper_doi 10.1039/d0cc06300b
_journal_volume 56
_journal_year 2020
_chemical_formula_moiety 'C47 H48 O6'
_chemical_formula_sum 'C47 H48 O6'
_chemical_formula_weight 708.85
_space_group_crystal_system triclinic
_space_group_IT_number 2
_space_group_name_Hall '-P 1'
_space_group_name_H-M_alt 'P -1'
_atom_sites_solution_hydrogens mixed
_audit_creation_date 2020-07-07
_audit_creation_method
;
Olex2 1.2
(compiled 2018.05.29 svn.r3508 for OlexSys, GUI svn.r5506)
;
_audit_update_record
;
2020-07-07 deposited with the CCDC.	2020-11-10 downloaded from the CCDC.
;
_cell_angle_alpha 108.997(2)
_cell_angle_beta 95.076(3)
_cell_angle_gamma 94.172(2)
_cell_formula_units_Z 4
_cell_length_a 8.5959(5)
_cell_length_b 18.7821(11)
_cell_length_c 27.0537(15)
_cell_measurement_reflns_used 5190
_cell_measurement_temperature 298.15
_cell_measurement_theta_max 27.335
_cell_measurement_theta_min 2.951
_cell_volume 4089.7(4)
_computing_cell_refinement 'SAINT v8.37A (Bruker, 2015)'
_computing_data_collection 'SAINT v8.37A (Bruker, 2015)'
_computing_data_reduction 'SAINT v8.37A (Bruker, 2015)'
_computing_molecular_graphics 'Olex2 (Dolomanov et al., 2009)'
_computing_publication_material 'Olex2 (Dolomanov et al., 2009)'
_computing_structure_refinement 'ShelXL (Sheldrick, 2015)'
_diffrn_ambient_temperature 298.15
_diffrn_measured_fraction_theta_full 0.998
_diffrn_measured_fraction_theta_max 0.998
_diffrn_measurement_device_type 'Bruker APEX-II CCD'
_diffrn_measurement_method '\f and \w scans'
_diffrn_radiation_type MoK\a
_diffrn_radiation_wavelength 0.71073
_diffrn_reflns_av_R_equivalents 0.3381
_diffrn_reflns_av_unetI/netI 0.1955
_diffrn_reflns_Laue_measured_fraction_full 0.998
_diffrn_reflns_Laue_measured_fraction_max 0.998
_diffrn_reflns_limit_h_max 10
_diffrn_reflns_limit_h_min -10
_diffrn_reflns_limit_k_max 22
_diffrn_reflns_limit_k_min -22
_diffrn_reflns_limit_l_max 32
_diffrn_reflns_limit_l_min -32
_diffrn_reflns_number 84338
_diffrn_reflns_point_group_measured_fraction_full 0.998
_diffrn_reflns_point_group_measured_fraction_max 0.998
_diffrn_reflns_theta_full 25.000
_diffrn_reflns_theta_max 25.000
_diffrn_reflns_theta_min 2.996
_diffrn_standards_number 0
_exptl_absorpt_coefficient_mu 0.075
_exptl_absorpt_correction_T_max 0.7456
_exptl_absorpt_correction_T_min 0.6588
_exptl_absorpt_correction_type multi-scan
_exptl_absorpt_process_details
'SADABS-2014/5 (Bruker,2014/5) was used for absorption correction. wR2(int) was 0.1071 before and 0.0676 after correction. The Ratio of minimum to maximum transmission is 0.8836. The \l/2 correction factor is Not present.'
_exptl_crystal_colour colourless
_exptl_crystal_colour_primary colourless
_exptl_crystal_density_diffrn 1.151
_exptl_crystal_description block
_exptl_crystal_F_000 1512
_exptl_crystal_size_max 0.23
_exptl_crystal_size_mid 0.21
_exptl_crystal_size_min 0.2
_refine_diff_density_max 0.463
_refine_diff_density_min -0.219
_refine_diff_density_rms 0.048
_refine_ls_extinction_coef 0.0038(6)
_refine_ls_extinction_expression Fc^*^=kFc[1+0.001xFc^2^\l^3^/sin(2\q)]^-1/4^
_refine_ls_extinction_method 'SHELXL-2018/3 (Sheldrick 2018)'
_refine_ls_goodness_of_fit_ref 1.008
_refine_ls_hydrogen_treatment constr
_refine_ls_matrix_type full
_refine_ls_number_parameters 1028
_refine_ls_number_reflns 14383
_refine_ls_number_restraints 113
_refine_ls_restrained_S_all 1.011
_refine_ls_R_factor_all 0.2677
_refine_ls_R_factor_gt 0.0949
_refine_ls_shift/su_max 0.000
_refine_ls_shift/su_mean 0.000
_refine_ls_structure_factor_coef Fsqd
_refine_ls_weighting_details 'w=1/[\s^2^(Fo^2^)+(0.0940P)^2^+1.7534P] where P=(Fo^2^+2Fc^2^)/3'
_refine_ls_weighting_scheme calc
_refine_ls_wR_factor_gt 0.1888
_refine_ls_wR_factor_ref 0.2625
_reflns_Friedel_coverage 0.000
_reflns_number_gt 5142
_reflns_number_total 14383
_reflns_threshold_expression 'I > 2\s(I)'
_cod_data_source_file d0cc06300b2.cif
_cod_data_source_block 4k
_cod_database_code 7127515
_shelx_shelxl_version_number 2018/3
_shelx_space_group_comment
;
The symmetry employed for this shelxl refinement is uniquely defined
by the following loop, which should always be used as a source of
symmetry information in preference to the above space-group names.
They are only intended as comments.
;
_shelx_estimated_absorpt_t_max 0.985
_shelx_estimated_absorpt_t_min 0.983
_olex2_refinement_description
;
1. Fixed Uiso
 At 1.2 times of:
  All C(H) groups, All C(H,H) groups
 At 1.5 times of:
  All C(H,H,H) groups
2. Restrained distances
 C3A-C2 = C2-C1A
 1.54 with sigma of 0.02
 C3A-C1A
 2.515 with sigma of 0.04
 C80-C83 \\sim C80-C83'
 with sigma of 0.02
 C83-C84 \\sim C83'-C84'
 with sigma of 0.02
 C2-C1 \\sim C2-C1A
 with sigma of 0.02
 C3-C2 \\sim C3A-C2
 with sigma of 0.02
 C50-C49 \\sim C50A-C49
 with sigma of 0.02
 C49-C48A \\sim C49-C48
 with sigma of 0.02
3. Rigid bond restraints
 C83, C84
 with sigma for 1-2 distances of 0.001 and sigma for 1-3 distances of 0.002
 C80, C83'
 with sigma for 1-2 distances of 0.001 and sigma for 1-3 distances of 0.002
4. Uiso/Uaniso restraints and constraints
C2 \\sim C1 \\sim C1A \\sim C3 \\sim C3A: within 2A with sigma of 0.01 and
sigma for terminal atoms of 0.02
Uanis(C83') \\sim Ueq: with sigma of 0.01 and sigma for terminal atoms of 0.02
Uanis(C84') \\sim Ueq: with sigma of 0.01 and sigma for terminal atoms of 0.02
Uanis(C50A) \\sim Ueq: with sigma of 0.01 and sigma for terminal atoms of 0.02
Uanis(C1A) \\sim Ueq: with sigma of 0.01 and sigma for terminal atoms of 0.02
5. Rigid body (RIGU) restrains
 C49, C50, C48
 with sigma for 1-2 distances of 0.001 and sigma for 1-3 distances of 0.002
 C2, C1, C3
 with sigma for 1-2 distances of 0.001 and sigma for 1-3 distances of 0.002
 C2, C1A, C3A
 with sigma for 1-2 distances of 0.001 and sigma for 1-3 distances of 0.002
 C49, C50A, C48A
 with sigma for 1-2 distances of 0.001 and sigma for 1-3 distances of 0.002
6. Others
 Sof(C83')=Sof(H83C)=Sof(H83D)=Sof(C84')=Sof(H84D)=Sof(H84E)=Sof(H84F)=1-FVAR(1)
 Sof(C83)=Sof(H83A)=Sof(H83B)=Sof(C84)=Sof(H84A)=Sof(H84B)=Sof(H84C)=FVAR(1)
 Sof(H2B)=Sof(C3A)=Sof(H3AA)=Sof(H3AB)=Sof(H3AC)=Sof(C1A)=Sof(H1AA)=Sof(H1AB)=
 Sof(H1AC)=1-FVAR(2)
 Sof(C1)=Sof(H1A)=Sof(H1B)=Sof(H1C)=Sof(H2A)=Sof(C3)=Sof(H3A)=Sof(H3B)=
 Sof(H3C)=FVAR(2)
 Sof(H49A)=Sof(C50A)=Sof(H50D)=Sof(H50E)=Sof(H50F)=Sof(C48A)=Sof(H48D)=
 Sof(H48E)=Sof(H48F)=1-FVAR(3)
 Sof(C48)=Sof(H48A)=Sof(H48B)=Sof(H48C)=Sof(H49)=Sof(C50)=Sof(H50A)=Sof(H50B)=
 Sof(H50C)=FVAR(3)
7.a Riding coordinates:
 C84'(H84D,H84E,H84F), C3A(H3AA,H3AB,H3AC), C50A(H50D,H50E,H50F), C48A(H48D,
 H48E,H48F)
7.b Ternary CH refined with riding coordinates:
 C2(H2A), C2(H2B), C6(H6), C49(H49), C49(H49A), C53(H53)
7.c Secondary CH2 refined with riding coordinates:
 C10(H10A,H10B), C14(H14A,H14B), C25(H25A,H25B), C28(H28A,H28B), C36(H36A,
 H36B), C46(H46A,H46B), C57(H57A,H57B), C61(H61A,H61B), C72(H72A,H72B),
 C75(H75A,H75B), C83(H83A,H83B), C83'(H83C,H83D), C93(H93A,H93B)
7.d Aromatic/amide H refined with riding coordinates:
 C16(H16), C17(H17), C18(H18), C19(H19), C26(H26), C31(H31), C32(H32),
 C34(H34), C35(H35), C41(H41), C42(H42), C44(H44), C45(H45), C63(H63), C64(H64),
  C65(H65), C66(H66), C73(H73), C78(H78), C79(H79), C81(H81), C82(H82),
 C88(H88), C89(H89), C91(H91), C92(H92)
7.e Idealised Me refined as rotating group:
 C1(H1A,H1B,H1C), C3(H3A,H3B,H3C), C7(H7A,H7B,H7C), C8(H8A,H8B,H8C), C29(H29A,
 H29B,H29C), C37(H37A,H37B,H37C), C47(H47A,H47B,H47C), C48(H48A,H48B,H48C),
 C50(H50A,H50B,H50C), C54(H54A,H54B,H54C), C55(H55A,H55B,H55C), C76(H76A,H76B,
 H76C), C84(H84A,H84B,H84C), C94(H94A,H94B,H94C), C1A(H1AA,H1AB,H1AC)
;
_olex2_submission_special_instructions 'No special instructions were received'

loop_
_space_group_symop_operation_xyz
'x, y, z'
'-x, -y, -z'

loop_
_atom_site_label
_atom_site_type_symbol
_atom_site_fract_x
_atom_site_fract_y
_atom_site_fract_z
_atom_site_U_iso_or_equiv
_atom_site_adp_type
_atom_site_occupancy
_atom_site_site_symmetry_order
_atom_site_calc_flag
_atom_site_refinement_flags_posn
_atom_site_refinement_flags_adp
_atom_site_refinement_flags_occupancy
_atom_site_disorder_assembly
_atom_site_disorder_group
C1 C -0.4207(9) 0.6994(5) 0.8317(3) 0.104(3) Uani 0.863(8) 1 d D U P A 1
H1A H -0.369622 0.738615 0.821416 0.157 Uiso 0.863(8) 1 calc GR . P A 1
H1B H -0.384167 0.706638 0.867789 0.157 Uiso 0.863(8) 1 calc GR . P A 1
H1C H -0.532223 0.701385 0.828014 0.157 Uiso 0.863(8) 1 calc GR . P A 1
C2 C -0.3843(7) 0.6260(4) 0.7984(3) 0.088(2) Uani 1 1 d D U . . .
H2A H -0.435824 0.586232 0.809316 0.105 Uiso 0.863(8) 1 calc R . P A 1
H2B H -0.434042 0.638045 0.830940 0.105 Uiso 0.137(8) 1 calc R . P A 2
C3 C -0.4257(11) 0.6081(8) 0.7413(4) 0.136(4) Uani 0.863(8) 1 d D U P A 1
H3A H -0.535808 0.591335 0.732083 0.204 Uiso 0.863(8) 1 calc GR . P A 1
H3B H -0.366173 0.568836 0.722477 0.204 Uiso 0.863(8) 1 calc GR . P A 1
H3C H -0.401933 0.652631 0.732057 0.204 Uiso 0.863(8) 1 calc GR . P A 1
C4 C -0.1601(7) 0.5635(4) 0.8108(2) 0.0566(16) Uani 1 1 d . . . . .
C5 C 0.0814(7) 0.5840(4) 0.7724(3) 0.0619(17) Uani 1 1 d . . . . .
C6 C 0.0677(10) 0.5393(5) 0.6782(3) 0.105(3) Uani 1 1 d . . . . .
H6 H 0.152734 0.580232 0.685123 0.126 Uiso 1 1 calc R . . . .
C7 C -0.0742(12) 0.5549(5) 0.6488(4) 0.148(4) Uani 1 1 d . . . . .
H7A H -0.158559 0.516096 0.644326 0.222 Uiso 1 1 calc GR . . . .
H7B H -0.050057 0.555393 0.614976 0.222 Uiso 1 1 calc GR . . . .
H7C H -0.105048 0.603229 0.668411 0.222 Uiso 1 1 calc GR . . . .
C8 C 0.1194(12) 0.4661(7) 0.6483(4) 0.182(5) Uani 1 1 d . . . . .
H8A H 0.036180 0.426415 0.642749 0.273 Uiso 1 1 calc GR . . . .
H8B H 0.209916 0.456678 0.667713 0.273 Uiso 1 1 calc GR . . . .
H8C H 0.145951 0.467571 0.614845 0.273 Uiso 1 1 calc GR . . . .
C9 C 0.0188(6) 0.5687(3) 0.8189(2) 0.0530(15) Uani 1 1 d . . . . .
C10 C 0.0762(6) 0.4956(3) 0.8245(2) 0.0579(16) Uani 1 1 d . . . . .
H10A H -0.002294 0.468897 0.837604 0.070 Uiso 1 1 calc R . . . .
H10B H 0.100716 0.462112 0.791052 0.070 Uiso 1 1 calc R . . . .
C11 C 0.2236(6) 0.5241(3) 0.8642(2) 0.0462(14) Uani 1 1 d . . . . .
C12 C 0.3453(6) 0.4843(3) 0.87545(19) 0.0427(13) Uani 1 1 d . . . . .
C13 C 0.3528(7) 0.4045(3) 0.8461(2) 0.0517(15) Uani 1 1 d . . . . .
C14 C 0.5147(7) 0.3867(3) 0.8357(2) 0.0625(16) Uani 1 1 d . . . . .
H14A H 0.550990 0.411063 0.811663 0.075 Uiso 1 1 calc R . . . .
H14B H 0.514832 0.332419 0.819371 0.075 Uiso 1 1 calc R . . . .
C15 C 0.6239(7) 0.4137(3) 0.8863(3) 0.0575(16) Uani 1 1 d . . . . .
C16 C 0.7434(8) 0.3712(4) 0.8942(3) 0.0771(19) Uani 1 1 d . . . . .
H16 H 0.760553 0.327815 0.867369 0.093 Uiso 1 1 calc R . . . .
C17 C 0.8373(8) 0.3936(4) 0.9423(4) 0.087(2) Uani 1 1 d . . . . .
H17 H 0.921341 0.366920 0.946915 0.104 Uiso 1 1 calc R . . . .
C18 C 0.8061(7) 0.4553(4) 0.9831(3) 0.0763(19) Uani 1 1 d . . . . .
H18 H 0.863676 0.468096 1.016141 0.092 Uiso 1 1 calc R . . . .
C19 C 0.6896(6) 0.4977(3) 0.9749(2) 0.0594(16) Uani 1 1 d . . . . .
H19 H 0.670599 0.539926 1.002329 0.071 Uiso 1 1 calc R . . . .
C20 C 0.5988(6) 0.4787(3) 0.9260(2) 0.0489(14) Uani 1 1 d . . . . .
C21 C 0.4737(5) 0.5242(3) 0.9142(2) 0.0410(13) Uani 1 1 d . . . . .
C22 C 0.4756(6) 0.6020(3) 0.93993(19) 0.0441(13) Uani 1 1 d . . . . .
C23 C 0.3492(6) 0.6410(3) 0.9279(2) 0.0458(14) Uani 1 1 d . . . . .
C24 C 0.2257(6) 0.6003(3) 0.8900(2) 0.0483(14) Uani 1 1 d . . . . .
C25 C 0.0864(6) 0.6318(3) 0.8707(2) 0.0618(16) Uani 1 1 d . . . . .
H25A H 0.118032 0.678479 0.864459 0.074 Uiso 1 1 calc R . . . .
H25B H 0.010234 0.641464 0.895891 0.074 Uiso 1 1 calc R . . . .
C26 C 0.2197(8) 0.3534(3) 0.8331(2) 0.0682(17) Uani 1 1 d . . . . .
H26 H 0.127440 0.371985 0.844831 0.082 Uiso 1 1 calc R . . . .
C27 C 0.2104(9) 0.2749(4) 0.8034(3) 0.0755(19) Uani 1 1 d . . . . .
C28 C 0.0362(11) 0.1604(4) 0.7657(3) 0.116(3) Uani 1 1 d . . . . .
H28A H 0.073676 0.148933 0.731474 0.139 Uiso 1 1 calc R . . . .
H28B H 0.092938 0.133166 0.785122 0.139 Uiso 1 1 calc R . . . .
C29 C -0.1232(10) 0.1367(5) 0.7593(4) 0.163(4) Uani 1 1 d . . . . .
H29A H -0.168267 0.163660 0.790365 0.245 Uiso 1 1 calc GR . . . .
H29B H -0.138182 0.083373 0.753540 0.245 Uiso 1 1 calc GR . . . .
H29C H -0.173613 0.146827 0.729517 0.245 Uiso 1 1 calc GR . . . .
C30 C 0.6089(6) 0.6511(3) 0.9776(2) 0.0472(14) Uani 1 1 d . . . . .
C31 C 0.5912(7) 0.6873(3) 1.0294(2) 0.0584(16) Uani 1 1 d . . . . .
H31 H 0.498085 0.677636 1.042346 0.070 Uiso 1 1 calc R . . . .
C32 C 0.7121(8) 0.7382(3) 1.0628(2) 0.0687(18) Uani 1 1 d . . . . .
H32 H 0.697727 0.762705 1.097736 0.082 Uiso 1 1 calc R . . . .
C33 C 0.8518(8) 0.7532(4) 1.0454(3) 0.0699(18) Uani 1 1 d . . . . .
C34 C 0.8688(7) 0.7178(4) 0.9939(3) 0.078(2) Uani 1 1 d . . . . .
H34 H 0.961560 0.728088 0.981059 0.094 Uiso 1 1 calc R . . . .
C35 C 0.7488(6) 0.6664(3) 0.9602(2) 0.0618(16) Uani 1 1 d . . . . .
H35 H 0.763715 0.642071 0.925364 0.074 Uiso 1 1 calc R . . . .
C36 C 0.9847(9) 0.8089(4) 1.0820(3) 0.107(3) Uani 1 1 d . . . . .
H36A H 1.000610 0.797589 1.114523 0.128 Uiso 1 1 calc R . . . .
H36B H 1.080900 0.801859 1.065631 0.128 Uiso 1 1 calc R . . . .
C37 C 0.9545(12) 0.8883(5) 1.0946(4) 0.187(5) Uani 1 1 d . . . . .
H37A H 0.947744 0.901308 1.063016 0.280 Uiso 1 1 calc GR . . . .
H37B H 1.038677 0.920272 1.119374 0.280 Uiso 1 1 calc GR . . . .
H37C H 0.857364 0.895437 1.109631 0.280 Uiso 1 1 calc GR . . . .
C38 C 0.3476(6) 0.7209(4) 0.9522(2) 0.0508(15) Uani 1 1 d . . . . .
C39 C 0.3412(6) 0.7865(4) 0.9716(2) 0.0594(16) Uani 1 1 d . . . . .
C40 C 0.3363(7) 0.8665(3) 0.9955(2) 0.0599(16) Uani 1 1 d . . . . .
C41 C 0.4379(8) 0.9092(4) 1.0392(3) 0.0778(19) Uani 1 1 d . . . . .
H41 H 0.513682 0.886162 1.053404 0.093 Uiso 1 1 calc R . . . .
C42 C 0.4283(9) 0.9859(4) 1.0621(3) 0.088(2) Uani 1 1 d . . . . .
H42 H 0.498909 1.013829 1.091220 0.105 Uiso 1 1 calc R . . . .
C43 C 0.3172(10) 1.0216(4) 1.0428(4) 0.090(2) Uani 1 1 d . . . . .
C44 C 0.2182(9) 0.9790(5) 0.9991(4) 0.104(3) Uani 1 1 d . . . . .
H44 H 0.141811 1.002223 0.985340 0.125 Uiso 1 1 calc R . . . .
C45 C 0.2277(8) 0.9028(4) 0.9748(3) 0.089(2) Uani 1 1 d . . . . .
H45 H 0.160686 0.875937 0.944451 0.107 Uiso 1 1 calc R . . . .
C46 C 0.3035(11) 1.1056(4) 1.0697(4) 0.135(3) Uani 1 1 d . . . . .
H46A H 0.404608 1.130969 1.088192 0.162 Uiso 1 1 calc R . . . .
H46B H 0.272500 1.128431 1.043456 0.162 Uiso 1 1 calc R . . . .
C47 C 0.1851(10) 1.1153(5) 1.1076(4) 0.162(4) Uani 1 1 d . . . . .
H47A H 0.090232 1.083236 1.090534 0.242 Uiso 1 1 calc GR . . . .
H47B H 0.163295 1.167161 1.119474 0.242 Uiso 1 1 calc GR . . . .
H47C H 0.225443 1.101706 1.137129 0.242 Uiso 1 1 calc GR . . . .
C48 C 0.392(2) 0.6120(8) 0.3071(5) 0.197(7) Uani 0.806(15) 1 d D U P B 1
H48A H 0.346928 0.568342 0.278027 0.296 Uiso 0.806(15) 1 calc GR . P B 1
H48B H 0.440289 0.596105 0.334557 0.296 Uiso 0.806(15) 1 calc GR . P B 1
H48C H 0.470225 0.640234 0.295491 0.296 Uiso 0.806(15) 1 calc GR . P B 1
C49 C 0.2669(14) 0.6608(7) 0.3274(4) 0.151(4) Uani 1 1 d D U . . .
H49 H 0.176444 0.630195 0.332616 0.181 Uiso 0.806(15) 1 calc R . P B 1
H49A H 0.271556 0.607047 0.322866 0.181 Uiso 0.194(15) 1 calc R . P B 2
C50 C 0.215(2) 0.7096(10) 0.2973(5) 0.206(7) Uani 0.806(15) 1 d D U P B 1
H50A H 0.303279 0.742207 0.295116 0.309 Uiso 0.806(15) 1 calc GR . P B 1
H50B H 0.137554 0.739702 0.314845 0.309 Uiso 0.806(15) 1 calc GR . P B 1
H50C H 0.169881 0.678526 0.262535 0.309 Uiso 0.806(15) 1 calc GR . P B 1
C51 C 0.3416(7) 0.6966(4) 0.4217(3) 0.0659(17) Uani 1 1 d . . . . .
C52 C 0.5484(7) 0.8052(4) 0.4488(2) 0.0575(16) Uani 1 1 d . . . . .
C53 C 0.7872(8) 0.8067(4) 0.4079(3) 0.094(2) Uani 1 1 d . . . . .
H53 H 0.781011 0.861473 0.421025 0.112 Uiso 1 1 calc R . . . .
C54 C 0.9425(8) 0.7903(5) 0.4295(4) 0.142(3) Uani 1 1 d . . . . .
H54A H 0.956971 0.813255 0.467092 0.213 Uiso 1 1 calc GR . . . .
H54B H 1.025500 0.810535 0.414776 0.213 Uiso 1 1 calc GR . . . .
H54C H 0.944178 0.736486 0.420299 0.213 Uiso 1 1 calc GR . . . .
C55 C 0.7554(11) 0.7786(5) 0.3493(4) 0.151(4) Uani 1 1 d . . . . .
H55A H 0.766481 0.725419 0.336123 0.226 Uiso 1 1 calc GR . . . .
H55B H 0.828889 0.805408 0.335115 0.226 Uiso 1 1 calc GR . . . .
H55C H 0.650436 0.786875 0.338879 0.226 Uiso 1 1 calc GR . . . .
C56 C 0.4413(6) 0.7542(3) 0.4677(2) 0.0491(14) Uani 1 1 d . . . . .
C57 C 0.3371(6) 0.8003(3) 0.5076(2) 0.0582(16) Uani 1 1 d . . . . .
H57A H 0.310461 0.845018 0.499600 0.070 Uiso 1 1 calc R . . . .
H57B H 0.241091 0.769854 0.507631 0.070 Uiso 1 1 calc R . . . .
C58 C 0.4410(6) 0.8220(3) 0.5605(2) 0.0472(14) Uani 1 1 d . . . . .
C59 C 0.4365(6) 0.8804(3) 0.6068(2) 0.0477(14) Uani 1 1 d . . . . .
C60 C 0.3215(6) 0.9370(3) 0.6124(2) 0.0499(14) Uani 1 1 d . . . . .
C61 C 0.3945(7) 1.0147(3) 0.6440(3) 0.0651(17) Uani 1 1 d . . . . .
H61A H 0.315624 1.049945 0.648402 0.078 Uiso 1 1 calc R . . . .
H61B H 0.475377 1.030532 0.625777 0.078 Uiso 1 1 calc R . . . .
C62 C 0.4652(7) 1.0155(4) 0.6969(3) 0.0693(18) Uani 1 1 d . . . . .
C63 C 0.4513(8) 1.0745(4) 0.7426(4) 0.093(2) Uani 1 1 d . . . . .
H63 H 0.402395 1.116006 0.740231 0.111 Uiso 1 1 calc R . . . .
C64 C 0.5082(10) 1.0730(5) 0.7914(4) 0.111(3) Uani 1 1 d . . . . .
H64 H 0.500404 1.113710 0.821519 0.133 Uiso 1 1 calc R . . . .
C65 C 0.5770(9) 1.0105(6) 0.7953(3) 0.104(3) Uani 1 1 d . . . . .
H65 H 0.612812 1.007990 0.828044 0.125 Uiso 1 1 calc R . . . .
C66 C 0.5923(7) 0.9512(4) 0.7494(3) 0.0732(19) Uani 1 1 d . . . . .
H66 H 0.639792 0.909554 0.752273 0.088 Uiso 1 1 calc R . . . .
C67 C 0.5392(6) 0.9521(3) 0.6996(2) 0.0566(15) Uani 1 1 d . . . . .
C68 C 0.5523(6) 0.8903(3) 0.6501(2) 0.0487(14) Uani 1 1 d . . . . .
C69 C 0.6738(6) 0.8432(3) 0.6437(2) 0.0491(14) Uani 1 1 d . . . . .
C70 C 0.6774(6) 0.7855(3) 0.5952(2) 0.0495(14) Uani 1 1 d . . . . .
C71 C 0.5580(6) 0.7742(3) 0.5546(2) 0.0457(14) Uani 1 1 d . . . . .
C72 C 0.5385(6) 0.7159(3) 0.5009(2) 0.0582(16) Uani 1 1 d . . . . .
H72A H 0.482375 0.669031 0.500606 0.070 Uiso 1 1 calc R . . . .
H72B H 0.639366 0.705563 0.488196 0.070 Uiso 1 1 calc R . . . .
C73 C 0.1700(6) 0.9170(3) 0.5921(2) 0.0544(15) Uani 1 1 d . . . . .
H73 H 0.138984 0.865834 0.574313 0.065 Uiso 1 1 calc R . . . .
C74 C 0.0503(7) 0.9693(4) 0.5958(3) 0.0626(17) Uani 1 1 d . . . . .
C75 C -0.2196(7) 0.9755(4) 0.5680(3) 0.092(2) Uani 1 1 d . . . . .
H75A H -0.217993 1.012101 0.602921 0.110 Uiso 1 1 calc R . . . .
H75B H -0.315230 0.941127 0.560337 0.110 Uiso 1 1 calc R . . . .
C76 C -0.2166(8) 1.0153(4) 0.5285(3) 0.115(3) Uani 1 1 d . . . . .
H76A H -0.125939 1.052062 0.537815 0.173 Uiso 1 1 calc GR . . . .
H76B H -0.309948 1.040279 0.528070 0.173 Uiso 1 1 calc GR . . . .
H76C H -0.211931 0.979142 0.494285 0.173 Uiso 1 1 calc GR . . . .
C77 C 0.8090(6) 0.8528(3) 0.6854(2) 0.0539(15) Uani 1 1 d . . . . .
C78 C 0.9226(7) 0.9136(3) 0.6997(2) 0.0672(17) Uani 1 1 d . . . . .
H78 H 0.913253 0.951096 0.684379 0.081 Uiso 1 1 calc R . . . .
C79 C 1.0506(8) 0.9201(5) 0.7362(3) 0.098(2) Uani 1 1 d . . . . .
H79 H 1.127102 0.961156 0.744475 0.118 Uiso 1 1 calc R . . . .
C80 C 1.0662(8) 0.8676(5) 0.7602(3) 0.100(2) Uani 1 1 d D U . . .
C81 C 0.9517(8) 0.8056(4) 0.7465(3) 0.091(2) Uani 1 1 d . . . . .
H81 H 0.960440 0.768749 0.762323 0.110 Uiso 1 1 calc R . . . .
C82 C 0.8248(7) 0.7989(4) 0.7091(2) 0.0725(18) Uani 1 1 d . . . . .
H82 H 0.749420 0.757284 0.700037 0.087 Uiso 1 1 calc R . . . .
C83 C 1.2152(19) 0.8693(13) 0.7973(8) 0.160(8) Uani 0.808(19) 1 d D U P C 1
H83A H 1.271153 0.919510 0.806775 0.192 Uiso 0.808(19) 1 calc R . P C 1
H83B H 1.179719 0.864856 0.829340 0.192 Uiso 0.808(19) 1 calc R . P C 1
C84 C 1.3123(17) 0.8242(7) 0.7845(8) 0.195(11) Uani 0.808(19) 1 d D U P C 1
H84A H 1.260125 0.773567 0.771603 0.293 Uiso 0.808(19) 1 calc GR . P C 1
H84B H 1.386606 0.829803 0.814538 0.293 Uiso 0.808(19) 1 calc GR . P C 1
H84C H 1.366232 0.833864 0.757390 0.293 Uiso 0.808(19) 1 calc GR . P C 1
C83' C 1.175(5) 0.892(2) 0.8135(12) 0.067(8) Uani 0.192(19) 1 d D U P C 2
H83C H 1.274446 0.913523 0.807623 0.080 Uiso 0.192(19) 1 calc R . P C 2
H83D H 1.128987 0.932957 0.837941 0.080 Uiso 0.192(19) 1 calc R . P C 2
C84' C 1.204(6) 0.847(3) 0.8364(19) 0.13(2) Uani 0.192(19) 1 d D U P C 2
H84D H 1.177799 0.793325 0.818359 0.196 Uiso 0.192(19) 1 d R . P C 2
H84E H 1.131439 0.864685 0.861489 0.196 Uiso 0.192(19) 1 d R . P C 2
H84F H 1.308739 0.855725 0.854289 0.196 Uiso 0.192(19) 1 d R . P C 2
C85 C 0.8092(7) 0.7425(3) 0.5867(2) 0.0520(15) Uani 1 1 d . . . . .
C86 C 0.9271(7) 0.7108(3) 0.5799(2) 0.0598(16) Uani 1 1 d . . . . .
C87 C 1.0707(6) 0.6766(3) 0.5778(3) 0.0575(16) Uani 1 1 d . . . . .
C88 C 1.1879(7) 0.7065(4) 0.6200(3) 0.0761(19) Uani 1 1 d . . . . .
H88 H 1.173278 0.748708 0.648277 0.091 Uiso 1 1 calc R . . . .
C89 C 1.3260(7) 0.6734(4) 0.6198(3) 0.083(2) Uani 1 1 d . . . . .
H89 H 1.403082 0.693659 0.648449 0.099 Uiso 1 1 calc R . . . .
C90 C 1.3529(8) 0.6127(5) 0.5796(3) 0.080(2) Uani 1 1 d . . . . .
C91 C 1.2368(9) 0.5841(4) 0.5375(3) 0.093(2) Uani 1 1 d . . . . .
H91 H 1.252231 0.541923 0.509377 0.112 Uiso 1 1 calc R . . . .
C92 C 1.0972(7) 0.6168(4) 0.5362(3) 0.078(2) Uani 1 1 d . . . . .
H92 H 1.022155 0.597787 0.506895 0.094 Uiso 1 1 calc R . . . .
C93 C 1.5090(8) 0.5783(5) 0.5803(3) 0.113(3) Uani 1 1 d . . . . .
H93A H 1.553831 0.574674 0.548046 0.135 Uiso 1 1 calc R . . . .
H93B H 1.581918 0.611520 0.609528 0.135 Uiso 1 1 calc R . . . .
C94 C 1.4904(9) 0.5042(5) 0.5853(3) 0.126(3) Uani 1 1 d . . . . .
H94A H 1.453856 0.508035 0.618545 0.189 Uiso 1 1 calc GR . . . .
H94B H 1.589585 0.483616 0.583569 0.189 Uiso 1 1 calc GR . . . .
H94C H 1.415358 0.471550 0.557269 0.189 Uiso 1 1 calc GR . . . .
O1 O -0.2417(5) 0.5104(3) 0.8119(2) 0.1021(17) Uani 1 1 d . . . . .
O2 O -0.2117(4) 0.6239(3) 0.80521(19) 0.0890(15) Uani 1 1 d . . . . .
O3 O 0.1741(6) 0.6355(3) 0.77489(18) 0.1070(17) Uani 1 1 d . . . . .
O4 O 0.0215(5) 0.5336(3) 0.72760(18) 0.0889(14) Uani 1 1 d . . . . .
O5 O 0.3196(6) 0.2390(3) 0.7873(2) 0.128(2) Uani 1 1 d . . . . .
O6 O 0.0662(5) 0.2411(2) 0.79387(17) 0.0833(13) Uani 1 1 d . . . . .
O7 O 0.2640(6) 0.6423(3) 0.42222(19) 0.1139(18) Uani 1 1 d . . . . .
O8 O 0.3415(6) 0.7161(3) 0.37915(19) 0.1064(17) Uani 1 1 d . . . . .
O9 O 0.5314(5) 0.8680(2) 0.45167(19) 0.0934(15) Uani 1 1 d . . . . .
O10 O 0.6681(5) 0.7693(2) 0.42906(18) 0.0821(13) Uani 1 1 d . . . . .
O11 O 0.0601(5) 1.0357(3) 0.6218(2) 0.0956(16) Uani 1 1 d . . . . .
O12 O -0.0821(5) 0.9328(2) 0.56606(17) 0.0763(12) Uani 1 1 d . . . . .
C3A C -0.451(6) 0.5517(18) 0.7559(18) 0.108(8) Uani 0.137(8) 1 d D U P A 2
H3AA H -0.372193 0.517631 0.745453 0.161 Uiso 0.137(8) 1 d R . P A 2
H3AB H -0.488553 0.566781 0.726743 0.161 Uiso 0.137(8) 1 d R . P A 2
H3AC H -0.536153 0.526751 0.766613 0.161 Uiso 0.137(8) 1 d R . P A 2
C1A C -0.390(6) 0.685(2) 0.771(2) 0.105(5) Uani 0.137(8) 1 d D U P A 2
H1AA H -0.336932 0.669407 0.740011 0.158 Uiso 0.137(8) 1 calc GR . P A 2
H1AB H -0.339789 0.732942 0.794406 0.158 Uiso 0.137(8) 1 calc GR . P A 2
H1AC H -0.497746 0.690282 0.760925 0.158 Uiso 0.137(8) 1 calc GR . P A 2
C50A C 0.106(4) 0.685(3) 0.320(3) 0.192(16) Uani 0.194(15) 1 d D U P B 2
H50D H 0.109992 0.738860 0.333198 0.288 Uiso 0.194(15) 1 d R . P B 2
H50E H 0.032602 0.663070 0.337248 0.288 Uiso 0.194(15) 1 d R . P B 2
H50F H 0.074172 0.666600 0.282758 0.288 Uiso 0.194(15) 1 d R . P B 2
C48A C 0.340(10) 0.689(4) 0.288(3) 0.25(3) Uani 0.194(15) 1 d D U P B 2
H48D H 0.270037 0.684239 0.257480 0.380 Uiso 0.194(15) 1 d R . P B 2
H48E H 0.427917 0.661029 0.278210 0.380 Uiso 0.194(15) 1 d R . P B 2
H48F H 0.375717 0.741019 0.306730 0.380 Uiso 0.194(15) 1 d R . P B 2

loop_
_atom_site_aniso_label
_atom_site_aniso_U_11
_atom_site_aniso_U_22
_atom_site_aniso_U_33
_atom_site_aniso_U_23
_atom_site_aniso_U_13
_atom_site_aniso_U_12
C1 0.063(5) 0.117(5) 0.123(6) 0.026(5) -0.002(5) 0.026(5)
C2 0.034(3) 0.101(5) 0.118(5) 0.029(4) -0.013(3) 0.005(3)
C3 0.082(6) 0.176(9) 0.116(5) 0.010(6) -0.024(5) 0.027(7)
C4 0.043(4) 0.068(5) 0.053(4) 0.020(3) -0.003(3) -0.012(4)
C5 0.037(3) 0.060(4) 0.083(5) 0.024(4) -0.008(4) -0.013(3)
C6 0.102(6) 0.134(8) 0.076(6) 0.045(6) 0.011(5) -0.054(6)
C7 0.167(9) 0.175(9) 0.132(8) 0.104(7) 0.003(7) -0.023(8)
C8 0.184(11) 0.215(13) 0.151(10) 0.046(9) 0.095(9) 0.023(9)
C9 0.042(3) 0.055(4) 0.061(4) 0.023(3) -0.005(3) -0.005(3)
C10 0.048(3) 0.050(4) 0.070(4) 0.020(3) -0.009(3) -0.009(3)
C11 0.033(3) 0.054(4) 0.051(4) 0.022(3) -0.005(3) -0.005(3)
C12 0.048(3) 0.030(3) 0.046(3) 0.011(3) 0.003(3) -0.007(3)
C13 0.054(4) 0.056(4) 0.050(4) 0.029(3) -0.003(3) -0.002(3)
C14 0.077(4) 0.042(4) 0.062(4) 0.012(3) -0.001(4) 0.001(3)
C15 0.057(4) 0.040(4) 0.082(5) 0.029(4) 0.011(4) 0.009(3)
C16 0.073(5) 0.060(4) 0.097(6) 0.023(4) 0.016(4) 0.008(4)
C17 0.059(5) 0.082(6) 0.133(7) 0.052(5) 0.004(5) 0.019(4)
C18 0.054(4) 0.086(5) 0.095(6) 0.044(5) -0.011(4) 0.003(4)
C19 0.039(3) 0.070(4) 0.072(4) 0.032(4) -0.007(3) 0.002(3)
C20 0.042(3) 0.048(4) 0.056(4) 0.020(3) 0.004(3) -0.002(3)
C21 0.035(3) 0.046(4) 0.045(3) 0.020(3) 0.005(3) 0.001(3)
C22 0.036(3) 0.051(4) 0.042(3) 0.013(3) -0.001(3) -0.002(3)
C23 0.035(3) 0.052(4) 0.048(3) 0.017(3) -0.002(3) -0.007(3)
C24 0.037(3) 0.048(4) 0.055(4) 0.014(3) -0.003(3) 0.001(3)
C25 0.048(4) 0.063(4) 0.067(4) 0.016(3) -0.011(3) 0.005(3)
C26 0.081(5) 0.048(4) 0.075(4) 0.021(4) -0.003(4) 0.010(4)
C27 0.081(5) 0.054(5) 0.086(5) 0.022(4) -0.004(4) -0.001(4)
C28 0.153(8) 0.051(5) 0.120(7) 0.007(5) -0.001(6) -0.023(5)
C29 0.117(8) 0.090(7) 0.236(12) 0.013(7) -0.010(8) -0.049(6)
C30 0.043(3) 0.051(4) 0.043(4) 0.015(3) -0.009(3) 0.002(3)
C31 0.054(4) 0.064(4) 0.053(4) 0.018(3) -0.003(3) -0.001(3)
C32 0.085(5) 0.068(4) 0.042(4) 0.010(3) -0.011(4) 0.006(4)
C33 0.058(4) 0.069(5) 0.069(5) 0.018(4) -0.029(4) -0.013(4)
C34 0.054(4) 0.096(5) 0.068(5) 0.015(4) -0.007(4) -0.021(4)
C35 0.041(3) 0.079(4) 0.051(4) 0.009(3) -0.002(3) -0.016(3)
C36 0.118(6) 0.093(6) 0.078(5) 0.008(5) -0.036(5) -0.037(5)
C37 0.218(11) 0.092(7) 0.205(11) 0.036(7) -0.107(9) -0.053(7)
C38 0.033(3) 0.058(4) 0.054(4) 0.012(3) -0.007(3) 0.004(3)
C39 0.047(4) 0.062(5) 0.058(4) 0.010(4) -0.009(3) -0.002(3)
C40 0.062(4) 0.051(4) 0.062(4) 0.011(4) 0.007(3) 0.013(3)
C41 0.078(5) 0.075(5) 0.069(5) 0.015(4) -0.011(4) 0.001(4)
C42 0.106(6) 0.059(5) 0.072(5) -0.009(4) 0.008(4) -0.011(4)
C43 0.089(6) 0.061(5) 0.115(7) 0.019(5) 0.030(5) 0.010(5)
C44 0.097(6) 0.074(6) 0.136(7) 0.028(5) 0.001(6) 0.029(5)
C45 0.088(5) 0.069(5) 0.093(5) 0.010(4) -0.017(4) 0.019(4)
C46 0.150(8) 0.074(6) 0.160(8) -0.004(5) 0.076(7) 0.018(5)
C47 0.128(8) 0.095(7) 0.214(11) -0.024(7) 0.058(8) 0.018(6)
C48 0.318(18) 0.144(12) 0.088(9) -0.002(8) -0.010(9) -0.013(10)
C49 0.165(10) 0.175(10) 0.085(7) 0.041(6) -0.039(6) -0.079(7)
C50 0.195(16) 0.332(19) 0.106(11) 0.117(11) -0.036(10) -0.017(12)
C51 0.067(4) 0.064(5) 0.073(5) 0.035(4) 0.000(4) 0.001(4)
C52 0.050(4) 0.061(4) 0.072(4) 0.033(4) 0.009(3) 0.017(3)
C53 0.076(5) 0.077(5) 0.132(7) 0.036(5) 0.038(5) -0.002(4)
C54 0.065(5) 0.173(9) 0.185(9) 0.053(7) 0.020(6) 0.015(6)
C55 0.176(9) 0.161(9) 0.122(8) 0.062(7) 0.031(7) -0.017(7)
C56 0.048(3) 0.046(3) 0.057(4) 0.022(3) 0.002(3) 0.009(3)
C57 0.053(3) 0.057(4) 0.066(4) 0.025(3) -0.004(3) 0.008(3)
C58 0.038(3) 0.056(4) 0.053(4) 0.024(3) 0.005(3) 0.011(3)
C59 0.039(3) 0.046(4) 0.066(4) 0.027(3) 0.008(3) 0.012(3)
C60 0.046(4) 0.048(4) 0.059(4) 0.019(3) 0.010(3) 0.013(3)
C61 0.048(4) 0.059(4) 0.091(5) 0.030(4) 0.005(4) 0.009(3)
C62 0.051(4) 0.055(4) 0.086(5) 0.003(4) 0.010(4) 0.002(3)
C63 0.068(5) 0.069(5) 0.115(7) -0.006(5) 0.009(5) 0.015(4)
C64 0.099(6) 0.124(8) 0.081(6) -0.006(6) 0.016(5) 0.020(6)
C65 0.080(5) 0.137(8) 0.081(6) 0.016(6) 0.015(5) 0.009(5)
C66 0.070(4) 0.081(5) 0.065(5) 0.016(4) 0.019(4) 0.009(4)
C67 0.046(4) 0.062(4) 0.062(4) 0.021(4) 0.008(3) 0.002(3)
C68 0.039(3) 0.047(4) 0.064(4) 0.025(3) 0.005(3) 0.007(3)
C69 0.038(3) 0.055(4) 0.060(4) 0.028(3) 0.003(3) 0.001(3)
C70 0.042(3) 0.048(4) 0.067(4) 0.031(3) -0.001(3) 0.011(3)
C71 0.040(3) 0.047(3) 0.056(4) 0.024(3) 0.006(3) 0.011(3)
C72 0.067(4) 0.052(4) 0.061(4) 0.025(3) 0.001(3) 0.020(3)
C73 0.037(3) 0.056(4) 0.072(4) 0.021(3) 0.009(3) 0.018(3)
C74 0.036(4) 0.064(5) 0.085(5) 0.023(4) 0.006(4) 0.000(4)
C75 0.053(4) 0.097(5) 0.134(7) 0.046(5) 0.017(4) 0.025(4)
C76 0.099(6) 0.093(6) 0.187(9) 0.092(6) 0.010(6) 0.021(5)
C77 0.044(4) 0.058(4) 0.058(4) 0.020(3) -0.003(3) 0.009(3)
C78 0.052(4) 0.071(5) 0.080(5) 0.031(4) 0.000(4) -0.002(4)
C79 0.064(5) 0.124(7) 0.110(6) 0.059(6) -0.026(4) -0.024(4)
C80 0.067(5) 0.135(7) 0.099(6) 0.055(6) -0.028(4) -0.004(5)
C81 0.076(5) 0.111(6) 0.099(6) 0.059(5) -0.022(4) 0.011(5)
C82 0.063(4) 0.075(5) 0.086(5) 0.043(4) -0.013(4) 0.002(4)
C83 0.093(11) 0.23(2) 0.175(16) 0.104(14) -0.039(11) 0.023(9)
C84 0.140(13) 0.118(11) 0.31(3) 0.083(12) -0.108(15) 0.010(8)
C83' 0.059(12) 0.067(13) 0.071(9) 0.021(9) -0.004(7) 0.013(9)
C84' 0.13(3) 0.16(3) 0.11(3) 0.054(19) 0.016(18) 0.017(18)
C85 0.053(4) 0.046(4) 0.060(4) 0.022(3) 0.000(3) 0.008(3)
C86 0.053(4) 0.063(4) 0.072(4) 0.031(3) 0.009(3) 0.014(3)
C87 0.043(4) 0.062(4) 0.086(5) 0.043(4) 0.016(4) 0.026(3)
C88 0.057(4) 0.076(5) 0.103(6) 0.041(4) 0.004(4) 0.015(4)
C89 0.053(4) 0.095(6) 0.111(6) 0.050(5) 0.002(4) 0.017(4)
C90 0.063(5) 0.096(6) 0.104(6) 0.054(5) 0.027(5) 0.037(4)
C91 0.091(6) 0.112(6) 0.094(6) 0.043(5) 0.034(5) 0.053(5)
C92 0.069(5) 0.099(5) 0.077(5) 0.035(4) 0.021(4) 0.042(4)
C93 0.092(6) 0.121(7) 0.162(8) 0.083(6) 0.041(5) 0.049(5)
C94 0.116(7) 0.131(8) 0.155(8) 0.068(7) 0.026(6) 0.056(6)
O1 0.055(3) 0.117(4) 0.155(5) 0.084(4) -0.011(3) -0.016(3)
O2 0.039(2) 0.077(3) 0.156(5) 0.053(3) -0.010(3) -0.001(2)
O3 0.102(4) 0.102(4) 0.102(4) 0.033(3) -0.002(3) -0.060(3)
O4 0.096(3) 0.098(4) 0.062(3) 0.027(3) -0.002(3) -0.048(3)
O5 0.098(4) 0.069(4) 0.185(6) -0.004(3) 0.019(4) 0.011(3)
O6 0.088(3) 0.042(3) 0.101(3) 0.008(2) -0.005(3) -0.017(2)
O7 0.143(5) 0.094(4) 0.091(4) 0.034(3) -0.018(3) -0.047(4)
O8 0.132(4) 0.112(4) 0.067(3) 0.037(3) -0.013(3) -0.041(3)
O9 0.108(4) 0.058(3) 0.134(4) 0.048(3) 0.042(3) 0.027(3)
O10 0.070(3) 0.071(3) 0.119(4) 0.043(3) 0.035(3) 0.018(3)
O11 0.065(3) 0.067(3) 0.133(4) 0.005(3) -0.001(3) 0.022(3)
O12 0.046(3) 0.078(3) 0.107(3) 0.034(3) 0.000(2) 0.020(2)
C3A 0.064(13) 0.113(8) 0.125(12) 0.019(8) -0.007(12) -0.005(10)
C1A 0.073(10) 0.115(8) 0.124(10) 0.040(7) -0.010(9) 0.012(8)
C50A 0.198(14) 0.19(2) 0.18(3) 0.067(17) -0.006(12) -0.030(15)
C48A 0.36(5) 0.25(6) 0.28(5) 0.19(5) 0.20(5) 0.17(5)

loop_
_atom_type_symbol
_atom_type_description
_atom_type_scat_dispersion_real
_atom_type_scat_dispersion_imag
_atom_type_scat_source
C C 0.0033 0.0016 'International Tables Vol C Tables 4.2.6.8 and 6.1.1.4'
H H 0.0000 0.0000 'International Tables Vol C Tables 4.2.6.8 and 6.1.1.4'
O O 0.0106 0.0060 'International Tables Vol C Tables 4.2.6.8 and 6.1.1.4'

loop_
_geom_angle_atom_site_label_1
_geom_angle_atom_site_label_2
_geom_angle_atom_site_label_3
_geom_angle
_geom_angle_site_symmetry_1
_geom_angle_site_symmetry_3
_geom_angle_publ_flag
H1A C1 H1B 109.5 . . ?
H1A C1 H1C 109.5 . . ?
H1B C1 H1C 109.5 . . ?
C2 C1 H1A 109.5 . . ?
C2 C1 H1B 109.5 . . ?
C2 C1 H1C 109.5 . . ?
C1 C2 H2A 109.1 . . ?
C1 C2 C3 116.0(8) . . ?
C1 C2 O2 108.5(6) . . ?
C3 C2 H2A 109.1 . . ?
C3 C2 O2 104.7(6) . . ?
O2 C2 H2A 109.1 . . ?
O2 C2 H2B 115.1 . . ?
O2 C2 C3A 106(2) . . ?
O2 C2 C1A 99(2) . . ?
C3A C2 H2B 115.1 . . ?
C3A C2 C1A 105(2) . . ?
C1A C2 H2B 115.1 . . ?
C2 C3 H3A 109.5 . . ?
C2 C3 H3B 109.5 . . ?
C2 C3 H3C 109.5 . . ?
H3A C3 H3B 109.5 . . ?
H3A C3 H3C 109.5 . . ?
H3B C3 H3C 109.5 . . ?
O1 C4 C9 122.6(6) . . ?
O1 C4 O2 124.3(6) . . ?
O2 C4 C9 113.0(5) . . ?
O3 C5 C9 125.4(6) . . ?
O3 C5 O4 122.3(6) . . ?
O4 C5 C9 112.3(5) . . ?
C7 C6 H6 110.4 . . ?
C8 C6 H6 110.4 . . ?
C8 C6 C7 110.4(8) . . ?
O4 C6 H6 110.4 . . ?
O4 C6 C7 107.2(7) . . ?
O4 C6 C8 107.8(7) . . ?
C6 C7 H7A 109.5 . . ?
C6 C7 H7B 109.5 . . ?
C6 C7 H7C 109.5 . . ?
H7A C7 H7B 109.5 . . ?
H7A C7 H7C 109.5 . . ?
H7B C7 H7C 109.5 . . ?
C6 C8 H8A 109.5 . . ?
C6 C8 H8B 109.5 . . ?
C6 C8 H8C 109.5 . . ?
H8A C8 H8B 109.5 . . ?
H8A C8 H8C 109.5 . . ?
H8B C8 H8C 109.5 . . ?
C4 C9 C10 111.7(5) . . ?
C4 C9 C25 111.1(5) . . ?
C5 C9 C4 108.4(5) . . ?
C5 C9 C10 110.2(5) . . ?
C5 C9 C25 110.5(5) . . ?
C10 C9 C25 105.0(4) . . ?
C9 C10 H10A 111.1 . . ?
C9 C10 H10B 111.1 . . ?
H10A C10 H10B 109.0 . . ?
C11 C10 C9 103.5(4) . . ?
C11 C10 H10A 111.1 . . ?
C11 C10 H10B 111.1 . . ?
C12 C11 C10 129.4(5) . . ?
C24 C11 C10 109.7(5) . . ?
C24 C11 C12 120.9(5) . . ?
C11 C12 C13 122.4(5) . . ?
C11 C12 C21 119.1(5) . . ?
C21 C12 C13 118.3(5) . . ?
C12 C13 C14 112.9(5) . . ?
C26 C13 C12 120.6(5) . . ?
C26 C13 C14 126.4(5) . . ?
C13 C14 H14A 109.6 . . ?
C13 C14 H14B 109.6 . . ?
C13 C14 C15 110.3(5) . . ?
H14A C14 H14B 108.1 . . ?
C15 C14 H14A 109.6 . . ?
C15 C14 H14B 109.6 . . ?
C16 C15 C14 120.1(6) . . ?
C20 C15 C14 119.5(5) . . ?
C20 C15 C16 120.3(6) . . ?
C15 C16 H16 120.0 . . ?
C17 C16 C15 120.0(6) . . ?
C17 C16 H16 120.0 . . ?
C16 C17 H17 120.0 . . ?
C18 C17 C16 120.0(6) . . ?
C18 C17 H17 120.0 . . ?
C17 C18 H18 120.2 . . ?
C19 C18 C17 119.7(6) . . ?
C19 C18 H18 120.2 . . ?
C18 C19 H19 119.3 . . ?
C18 C19 C20 121.4(6) . . ?
C20 C19 H19 119.3 . . ?
C15 C20 C19 118.5(5) . . ?
C15 C20 C21 117.8(5) . . ?
C19 C20 C21 123.7(5) . . ?
C12 C21 C20 117.1(5) . . ?
C22 C21 C12 119.6(4) . . ?
C22 C21 C20 123.3(5) . . ?
C21 C22 C23 120.1(5) . . ?
C21 C22 C30 124.7(5) . . ?
C23 C22 C30 115.1(5) . . ?
C22 C23 C38 122.2(5) . . ?
C24 C23 C22 118.8(5) . . ?
C24 C23 C38 119.0(5) . . ?
C11 C24 C23 121.5(5) . . ?
C11 C24 C25 112.0(5) . . ?
C23 C24 C25 126.5(5) . . ?
C9 C25 H25A 111.1 . . ?
C9 C25 H25B 111.1 . . ?
C24 C25 C9 103.5(4) . . ?
C24 C25 H25A 111.1 . . ?
C24 C25 H25B 111.1 . . ?
H25A C25 H25B 109.0 . . ?
C13 C26 H26 117.0 . . ?
C13 C26 C27 126.1(6) . . ?
C27 C26 H26 117.0 . . ?
O5 C27 C26 126.8(7) . . ?
O5 C27 O6 120.3(6) . . ?
O6 C27 C26 112.9(7) . . ?
H28A C28 H28B 108.1 . . ?
C29 C28 H28A 109.5 . . ?
C29 C28 H28B 109.5 . . ?
C29 C28 O6 110.6(7) . . ?
O6 C28 H28A 109.5 . . ?
O6 C28 H28B 109.5 . . ?
C28 C29 H29A 109.5 . . ?
C28 C29 H29B 109.5 . . ?
C28 C29 H29C 109.5 . . ?
H29A C29 H29B 109.5 . . ?
H29A C29 H29C 109.5 . . ?
H29B C29 H29C 109.5 . . ?
C31 C30 C22 121.2(5) . . ?
C31 C30 C35 118.0(5) . . ?
C35 C30 C22 120.6(5) . . ?
C30 C31 H31 119.8 . . ?
C30 C31 C32 120.3(5) . . ?
C32 C31 H31 119.8 . . ?
C31 C32 H32 119.2 . . ?
C33 C32 C31 121.5(6) . . ?
C33 C32 H32 119.2 . . ?
C32 C33 C36 121.6(7) . . ?
C34 C33 C32 118.2(6) . . ?
C34 C33 C36 120.3(7) . . ?
C33 C34 H34 119.6 . . ?
C33 C34 C35 120.8(6) . . ?
C35 C34 H34 119.6 . . ?
C30 C35 C34 121.2(5) . . ?
C30 C35 H35 119.4 . . ?
C34 C35 H35 119.4 . . ?
C33 C36 H36A 108.9 . . ?
C33 C36 H36B 108.9 . . ?
H36A C36 H36B 107.7 . . ?
C37 C36 C33 113.4(7) . . ?
C37 C36 H36A 108.9 . . ?
C37 C36 H36B 108.9 . . ?
C36 C37 H37A 109.5 . . ?
C36 C37 H37B 109.5 . . ?
C36 C37 H37C 109.5 . . ?
H37A C37 H37B 109.5 . . ?
H37A C37 H37C 109.5 . . ?
H37B C37 H37C 109.5 . . ?
C39 C38 C23 177.9(6) . . ?
C38 C39 C40 179.0(7) . . ?
C41 C40 C39 121.9(6) . . ?
C45 C40 C39 120.0(6) . . ?
C45 C40 C41 118.1(6) . . ?
C40 C41 H41 119.7 . . ?
C40 C41 C42 120.7(6) . . ?
C42 C41 H41 119.7 . . ?
C41 C42 H42 119.3 . . ?
C43 C42 C41 121.4(7) . . ?
C43 C42 H42 119.3 . . ?
C42 C43 C46 120.9(8) . . ?
C44 C43 C42 117.4(7) . . ?
C44 C43 C46 121.6(8) . . ?
C43 C44 H44 118.8 . . ?
C43 C44 C45 122.3(7) . . ?
C45 C44 H44 118.8 . . ?
C40 C45 C44 120.0(7) . . ?
C40 C45 H45 120.0 . . ?
C44 C45 H45 120.0 . . ?
C43 C46 H46A 109.6 . . ?
C43 C46 H46B 109.6 . . ?
H46A C46 H46B 108.1 . . ?
C47 C46 C43 110.1(7) . . ?
C47 C46 H46A 109.6 . . ?
C47 C46 H46B 109.6 . . ?
C46 C47 H47A 109.5 . . ?
C46 C47 H47B 109.5 . . ?
C46 C47 H47C 109.5 . . ?
H47A C47 H47B 109.5 . . ?
H47A C47 H47C 109.5 . . ?
H47B C47 H47C 109.5 . . ?
H48A C48 H48B 109.5 . . ?
H48A C48 H48C 109.5 . . ?
H48B C48 H48C 109.5 . . ?
C49 C48 H48A 109.5 . . ?
C49 C48 H48B 109.5 . . ?
C49 C48 H48C 109.5 . . ?
C48 C49 H49 110.4 . . ?
C48 C49 O8 104.8(9) . . ?
C50 C49 C48 116.9(12) . . ?
C50 C49 H49 110.4 . . ?
C50 C49 O8 103.6(10) . . ?
O8 C49 H49 110.4 . . ?
O8 C49 H49A 116.2 . . ?
C50A C49 H49A 116.2 . . ?
C50A C49 O8 105(3) . . ?
C48A C49 H49A 116.2 . . ?
C48A C49 O8 103(4) . . ?
C48A C49 C50A 98(4) . . ?
C49 C50 H50A 109.5 . . ?
C49 C50 H50B 109.5 . . ?
C49 C50 H50C 109.5 . . ?
H50A C50 H50B 109.5 . . ?
H50A C50 H50C 109.5 . . ?
H50B C50 H50C 109.5 . . ?
O7 C51 C56 126.6(6) . . ?
O7 C51 O8 122.0(7) . . ?
O8 C51 C56 111.3(6) . . ?
O9 C52 C56 125.9(5) . . ?
O9 C52 O10 123.9(6) . . ?
O10 C52 C56 110.2(5) . . ?
C54 C53 H53 109.1 . . ?
C55 C53 H53 109.1 . . ?
C55 C53 C54 114.7(7) . . ?
O10 C53 H53 109.1 . . ?
O10 C53 C54 105.8(6) . . ?
O10 C53 C55 108.9(6) . . ?
C53 C54 H54A 109.5 . . ?
C53 C54 H54B 109.5 . . ?
C53 C54 H54C 109.5 . . ?
H54A C54 H54B 109.5 . . ?
H54A C54 H54C 109.5 . . ?
H54B C54 H54C 109.5 . . ?
C53 C55 H55A 109.5 . . ?
C53 C55 H55B 109.5 . . ?
C53 C55 H55C 109.5 . . ?
H55A C55 H55B 109.5 . . ?
H55A C55 H55C 109.5 . . ?
H55B C55 H55C 109.5 . . ?
C51 C56 C52 110.2(5) . . ?
C51 C56 C57 110.6(4) . . ?
C51 C56 C72 111.5(5) . . ?
C52 C56 C57 111.6(5) . . ?
C52 C56 C72 110.5(4) . . ?
C57 C56 C72 102.3(4) . . ?
C56 C57 H57A 111.1 . . ?
C56 C57 H57B 111.1 . . ?
H57A C57 H57B 109.0 . . ?
C58 C57 C56 103.4(4) . . ?
C58 C57 H57A 111.1 . . ?
C58 C57 H57B 111.1 . . ?
C59 C58 C57 130.3(5) . . ?
C59 C58 C71 121.5(5) . . ?
C71 C58 C57 108.0(5) . . ?
C58 C59 C60 122.5(5) . . ?
C58 C59 C68 119.2(5) . . ?
C68 C59 C60 118.2(5) . . ?
C59 C60 C61 111.6(5) . . ?
C73 C60 C59 121.9(5) . . ?
C73 C60 C61 126.4(5) . . ?
C60 C61 H61A 109.7 . . ?
C60 C61 H61B 109.7 . . ?
C60 C61 C62 109.7(5) . . ?
H61A C61 H61B 108.2 . . ?
C62 C61 H61A 109.7 . . ?
C62 C61 H61B 109.7 . . ?
C63 C62 C61 121.6(7) . . ?
C63 C62 C67 120.1(7) . . ?
C67 C62 C61 118.2(6) . . ?
C62 C63 H63 119.2 . . ?
C64 C63 C62 121.6(7) . . ?
C64 C63 H63 119.2 . . ?
C63 C64 H64 120.3 . . ?
C63 C64 C65 119.4(8) . . ?
C65 C64 H64 120.3 . . ?
C64 C65 H65 120.4 . . ?
C64 C65 C66 119.3(8) . . ?
C66 C65 H65 120.4 . . ?
C65 C66 H66 118.8 . . ?
C67 C66 C65 122.4(7) . . ?
C67 C66 H66 118.8 . . ?
C62 C67 C68 118.7(6) . . ?
C66 C67 C62 117.2(6) . . ?
C66 C67 C68 124.1(6) . . ?
C59 C68 C67 117.2(5) . . ?
C69 C68 C59 119.3(5) . . ?
C69 C68 C67 123.5(5) . . ?
C68 C69 C70 119.9(5) . . ?
C68 C69 C77 123.7(5) . . ?
C70 C69 C77 116.4(5) . . ?
C69 C70 C85 120.1(5) . . ?
C71 C70 C69 119.6(5) . . ?
C71 C70 C85 120.2(5) . . ?
C58 C71 C70 120.3(5) . . ?
C58 C71 C72 111.7(5) . . ?
C70 C71 C72 128.0(5) . . ?
C56 C72 H72A 111.3 . . ?
C56 C72 H72B 111.3 . . ?
C71 C72 C56 102.4(4) . . ?
C71 C72 H72A 111.3 . . ?
C71 C72 H72B 111.3 . . ?
H72A C72 H72B 109.2 . . ?
C60 C73 H73 117.5 . . ?
C60 C73 C74 125.1(5) . . ?
C74 C73 H73 117.5 . . ?
O11 C74 C73 128.3(6) . . ?
O11 C74 O12 121.9(6) . . ?
O12 C74 C73 109.8(6) . . ?
H75A C75 H75B 108.2 . . ?
C76 C75 H75A 109.8 . . ?
C76 C75 H75B 109.8 . . ?
O12 C75 H75A 109.8 . . ?
O12 C75 H75B 109.8 . . ?
O12 C75 C76 109.5(5) . . ?
C75 C76 H76A 109.5 . . ?
C75 C76 H76B 109.5 . . ?
C75 C76 H76C 109.5 . . ?
H76A C76 H76B 109.5 . . ?
H76A C76 H76C 109.5 . . ?
H76B C76 H76C 109.5 . . ?
C78 C77 C69 121.7(5) . . ?
C82 C77 C69 120.2(5) . . ?
C82 C77 C78 118.1(5) . . ?
C77 C78 H78 119.4 . . ?
C77 C78 C79 121.3(6) . . ?
C79 C78 H78 119.4 . . ?
C78 C79 H79 119.5 . . ?
C80 C79 C78 121.0(7) . . ?
C80 C79 H79 119.5 . . ?
C79 C80 C81 118.5(6) . . ?
C79 C80 C83 122.1(10) . . ?
C79 C80 C83' 117.2(19) . . ?
C81 C80 C83 119.0(10) . . ?
C81 C80 C83' 121(2) . . ?
C80 C81 H81 119.9 . . ?
C82 C81 C80 120.1(7) . . ?
C82 C81 H81 119.9 . . ?
C77 C82 C81 121.0(6) . . ?
C77 C82 H82 119.5 . . ?
C81 C82 H82 119.5 . . ?
C80 C83 H83A 106.7 . . ?
C80 C83 H83B 106.7 . . ?
H83A C83 H83B 106.6 . . ?
C84 C83 C80 122.5(18) . . ?
C84 C83 H83A 106.7 . . ?
C84 C83 H83B 106.7 . . ?
C83 C84 H84A 109.5 . . ?
C83 C84 H84B 109.5 . . ?
C83 C84 H84C 109.5 . . ?
H84A C84 H84B 109.5 . . ?
H84A C84 H84C 109.5 . . ?
H84B C84 H84C 109.5 . . ?
C80 C83' H83C 106.9 . . ?
C80 C83' H83D 106.9 . . ?
H83C C83' H83D 106.7 . . ?
C84' C83' C80 122(4) . . ?
C84' C83' H83C 106.9 . . ?
C84' C83' H83D 106.9 . . ?
C83' C84' H84D 119.9 . . ?
C83' C84' H84E 93.4 . . ?
C83' C84' H84F 113.7 . . ?
H84D C84' H84E 109.5 . . ?
H84D C84' H84F 109.5 . . ?
H84E C84' H84F 109.5 . . ?
C86 C85 C70 175.4(6) . . ?
C85 C86 C87 174.0(7) . . ?
C88 C87 C86 118.3(6) . . ?
C92 C87 C86 122.7(6) . . ?
C92 C87 C88 119.0(5) . . ?
C87 C88 H88 120.2 . . ?
C89 C88 C87 119.7(6) . . ?
C89 C88 H88 120.2 . . ?
C88 C89 H89 118.9 . . ?
C90 C89 C88 122.3(7) . . ?
C90 C89 H89 118.9 . . ?
C89 C90 C91 117.6(6) . . ?
C89 C90 C93 120.8(8) . . ?
C91 C90 C93 121.5(7) . . ?
C90 C91 H91 119.3 . . ?
C90 C91 C92 121.5(7) . . ?
C92 C91 H91 119.3 . . ?
C87 C92 C91 119.9(7) . . ?
C87 C92 H92 120.1 . . ?
C91 C92 H92 120.1 . . ?
C90 C93 H93A 109.1 . . ?
C90 C93 H93B 109.1 . . ?
H93A C93 H93B 107.9 . . ?
C94 C93 C90 112.3(7) . . ?
C94 C93 H93A 109.1 . . ?
C94 C93 H93B 109.1 . . ?
C93 C94 H94A 109.5 . . ?
C93 C94 H94B 109.5 . . ?
C93 C94 H94C 109.5 . . ?
H94A C94 H94B 109.5 . . ?
H94A C94 H94C 109.5 . . ?
H94B C94 H94C 109.5 . . ?
C4 O2 C2 117.8(5) . . ?
C5 O4 C6 120.1(5) . . ?
C27 O6 C28 120.1(6) . . ?
C51 O8 C49 119.1(6) . . ?
C52 O10 C53 120.4(5) . . ?
C74 O12 C75 117.4(5) . . ?
C2 C3A H3AA 112.6 . . ?
C2 C3A H3AB 103.9 . . ?
C2 C3A H3AC 111.7 . . ?
H3AA C3A H3AB 109.5 . . ?
H3AA C3A H3AC 109.5 . . ?
H3AB C3A H3AC 109.5 . . ?
C2 C1A H1AA 109.5 . . ?
C2 C1A H1AB 109.5 . . ?
C2 C1A H1AC 109.5 . . ?
H1AA C1A H1AB 109.5 . . ?
H1AA C1A H1AC 109.5 . . ?
H1AB C1A H1AC 109.5 . . ?
C49 C50A H50D 110.4 . . ?
C49 C50A H50E 111.6 . . ?
C49 C50A H50F 106.3 . . ?
H50D C50A H50E 109.5 . . ?
H50D C50A H50F 109.5 . . ?
H50E C50A H50F 109.5 . . ?
C49 C48A H48D 114.7 . . ?
C49 C48A H48E 108.1 . . ?
C49 C48A H48F 105.5 . . ?
H48D C48A H48E 109.4 . . ?
H48D C48A H48F 109.5 . . ?
H48E C48A H48F 109.5 . . ?

loop_
_geom_bond_atom_site_label_1
_geom_bond_atom_site_label_2
_geom_bond_distance
_geom_bond_site_symmetry_2
_geom_bond_publ_flag
C1 H1A 0.9600 . ?
C1 H1B 0.9600 . ?
C1 H1C 0.9600 . ?
C1 C2 1.454(9) . ?
C2 H2A 0.9800 . ?
C2 H2B 0.9800 . ?
C2 C3 1.475(10) . ?
C2 O2 1.484(6) . ?
C2 C3A 1.522(15) . ?
C2 C1A 1.526(14) . ?
C3 H3A 0.9600 . ?
C3 H3B 0.9600 . ?
C3 H3C 0.9600 . ?
C4 C9 1.525(7) . ?
C4 O1 1.187(6) . ?
C4 O2 1.298(7) . ?
C5 C9 1.513(8) . ?
C5 O3 1.187(6) . ?
C5 O4 1.304(7) . ?
C6 H6 0.9800 . ?
C6 C7 1.494(10) . ?
C6 C8 1.473(11) . ?
C6 O4 1.463(7) . ?
C7 H7A 0.9600 . ?
C7 H7B 0.9600 . ?
C7 H7C 0.9600 . ?
C8 H8A 0.9600 . ?
C8 H8B 0.9600 . ?
C8 H8C 0.9600 . ?
C9 C10 1.541(7) . ?
C9 C25 1.544(7) . ?
C10 H10A 0.9700 . ?
C10 H10B 0.9700 . ?
C10 C11 1.528(7) . ?
C11 C12 1.397(7) . ?
C11 C24 1.370(7) . ?
C12 C13 1.460(7) . ?
C12 C21 1.429(6) . ?
C13 C14 1.484(7) . ?
C13 C26 1.379(7) . ?
C14 H14A 0.9700 . ?
C14 H14B 0.9700 . ?
C14 C15 1.504(7) . ?
C15 C16 1.389(8) . ?
C15 C20 1.384(7) . ?
C16 H16 0.9300 . ?
C16 C17 1.388(9) . ?
C17 H17 0.9300 . ?
C17 C18 1.379(8) . ?
C18 H18 0.9300 . ?
C18 C19 1.370(7) . ?
C19 H19 0.9300 . ?
C19 C20 1.399(7) . ?
C20 C21 1.496(7) . ?
C21 C22 1.397(6) . ?
C22 C23 1.425(7) . ?
C22 C30 1.493(7) . ?
C23 C24 1.394(7) . ?
C23 C38 1.431(8) . ?
C24 C25 1.499(7) . ?
C25 H25A 0.9700 . ?
C25 H25B 0.9700 . ?
C26 H26 0.9300 . ?
C26 C27 1.423(8) . ?
C27 O5 1.225(7) . ?
C27 O6 1.315(7) . ?
C28 H28A 0.9700 . ?
C28 H28B 0.9700 . ?
C28 C29 1.387(9) . ?
C28 O6 1.449(7) . ?
C29 H29A 0.9600 . ?
C29 H29B 0.9600 . ?
C29 H29C 0.9600 . ?
C30 C31 1.373(7) . ?
C30 C35 1.374(7) . ?
C31 H31 0.9300 . ?
C31 C32 1.392(7) . ?
C32 H32 0.9300 . ?
C32 C33 1.372(8) . ?
C33 C34 1.360(8) . ?
C33 C36 1.528(8) . ?
C34 H34 0.9300 . ?
C34 C35 1.394(7) . ?
C35 H35 0.9300 . ?
C36 H36A 0.9700 . ?
C36 H36B 0.9700 . ?
C36 C37 1.466(10) . ?
C37 H37A 0.9600 . ?
C37 H37B 0.9600 . ?
C37 H37C 0.9600 . ?
C38 C39 1.179(7) . ?
C39 C40 1.435(8) . ?
C40 C41 1.379(8) . ?
C40 C45 1.378(8) . ?
C41 H41 0.9300 . ?
C41 C42 1.383(8) . ?
C42 H42 0.9300 . ?
C42 C43 1.366(9) . ?
C43 C44 1.366(9) . ?
C43 C46 1.525(9) . ?
C44 H44 0.9300 . ?
C44 C45 1.379(9) . ?
C45 H45 0.9300 . ?
C46 H46A 0.9700 . ?
C46 H46B 0.9700 . ?
C46 C47 1.485(10) . ?
C47 H47A 0.9600 . ?
C47 H47B 0.9600 . ?
C47 H47C 0.9600 . ?
C48 H48A 0.9600 . ?
C48 H48B 0.9600 . ?
C48 H48C 0.9600 . ?
C48 C49 1.491(15) . ?
C49 H49 0.9800 . ?
C49 H49A 0.9800 . ?
C49 C50 1.478(16) . ?
C49 O8 1.499(9) . ?
C49 C50A 1.50(2) . ?
C49 C48A 1.49(2) . ?
C50 H50A 0.9600 . ?
C50 H50B 0.9600 . ?
C50 H50C 0.9600 . ?
C51 C56 1.501(8) . ?
C51 O7 1.183(7) . ?
C51 O8 1.315(7) . ?
C52 C56 1.516(7) . ?
C52 O9 1.178(6) . ?
C52 O10 1.328(6) . ?
C53 H53 0.9800 . ?
C53 C54 1.502(9) . ?
C53 C55 1.493(10) . ?
C53 O10 1.459(7) . ?
C54 H54A 0.9600 . ?
C54 H54B 0.9600 . ?
C54 H54C 0.9600 . ?
C55 H55A 0.9600 . ?
C55 H55B 0.9600 . ?
C55 H55C 0.9600 . ?
C56 C57 1.546(7) . ?
C56 C72 1.549(7) . ?
C57 H57A 0.9700 . ?
C57 H57B 0.9700 . ?
C57 C58 1.534(7) . ?
C58 C59 1.377(7) . ?
C58 C71 1.382(6) . ?
C59 C60 1.486(6) . ?
C59 C68 1.422(7) . ?
C60 C61 1.487(7) . ?
C60 C73 1.344(7) . ?
C61 H61A 0.9700 . ?
C61 H61B 0.9700 . ?
C61 C62 1.498(8) . ?
C62 C63 1.388(8) . ?
C62 C67 1.409(8) . ?
C63 H63 0.9300 . ?
C63 C64 1.376(10) . ?
C64 H64 0.9300 . ?
C64 C65 1.381(10) . ?
C65 H65 0.9300 . ?
C65 C66 1.395(9) . ?
C66 H66 0.9300 . ?
C66 C67 1.389(8) . ?
C67 C68 1.479(7) . ?
C68 C69 1.403(7) . ?
C69 C70 1.409(7) . ?
C69 C77 1.504(7) . ?
C70 C71 1.387(7) . ?
C70 C85 1.431(7) . ?
C71 C72 1.493(7) . ?
C72 H72A 0.9700 . ?
C72 H72B 0.9700 . ?
C73 H73 0.9300 . ?
C73 C74 1.462(7) . ?
C74 O11 1.208(6) . ?
C74 O12 1.334(6) . ?
C75 H75A 0.9700 . ?
C75 H75B 0.9700 . ?
C75 C76 1.489(9) . ?
C75 O12 1.472(6) . ?
C76 H76A 0.9600 . ?
C76 H76B 0.9600 . ?
C76 H76C 0.9600 . ?
C77 C78 1.375(7) . ?
C77 C82 1.371(7) . ?
C78 H78 0.9300 . ?
C78 C79 1.384(8) . ?
C79 H79 0.9300 . ?
C79 C80 1.353(9) . ?
C80 C81 1.396(9) . ?
C80 C83 1.547(12) . ?
C80 C83' 1.56(2) . ?
C81 H81 0.9300 . ?
C81 C82 1.389(8) . ?
C82 H82 0.9300 . ?
C83 H83A 0.9700 . ?
C83 H83B 0.9700 . ?
C83 C84 1.22(2) . ?
C84 H84A 0.9600 . ?
C84 H84B 0.9600 . ?
C84 H84C 0.9600 . ?
C83' H83C 0.9700 . ?
C83' H83D 0.9700 . ?
C83' C84' 1.23(3) . ?
C84' H84D 0.9602 . ?
C84' H84E 0.9600 . ?
C84' H84F 0.9600 . ?
C85 C86 1.210(7) . ?
C86 C87 1.430(7) . ?
C87 C88 1.390(8) . ?
C87 C92 1.355(8) . ?
C88 H88 0.9300 . ?
C88 C89 1.379(8) . ?
C89 H89 0.9300 . ?
C89 C90 1.345(8) . ?
C90 C91 1.381(9) . ?
C90 C93 1.533(8) . ?
C91 H91 0.9300 . ?
C91 C92 1.390(8) . ?
C92 H92 0.9300 . ?
C93 H93A 0.9700 . ?
C93 H93B 0.9700 . ?
C93 C94 1.440(9) . ?
C94 H94A 0.9600 . ?
C94 H94B 0.9600 . ?
C94 H94C 0.9600 . ?
C3A H3AA 0.9601 . ?
C3A H3AB 0.9599 . ?
C3A H3AC 0.9600 . ?
C1A H1AA 0.9600 . ?
C1A H1AB 0.9600 . ?
C1A H1AC 0.9600 . ?
C50A H50D 0.9600 . ?
C50A H50E 0.9600 . ?
C50A H50F 0.9603 . ?
C48A H48D 0.9600 . ?
C48A H48E 0.9601 . ?
C48A H48F 0.9601 . ?

loop_
_geom_torsion_atom_site_label_1
_geom_torsion_atom_site_label_2
_geom_torsion_atom_site_label_3
_geom_torsion_atom_site_label_4
_geom_torsion
_geom_torsion_site_symmetry_1
_geom_torsion_site_symmetry_2
_geom_torsion_site_symmetry_3
_geom_torsion_site_symmetry_4
_geom_torsion_publ_flag
C1 C2 O2 C4 135.2(7) . . . . ?
C3 C2 O2 C4 -100.3(9) . . . . ?
C4 C9 C10 C11 -144.9(5) . . . . ?
C4 C9 C25 C24 144.7(5) . . . . ?
C5 C9 C10 C11 94.6(5) . . . . ?
C5 C9 C25 C24 -95.0(5) . . . . ?
C7 C6 O4 C5 -113.9(7) . . . . ?
C8 C6 O4 C5 127.2(7) . . . . ?
C9 C4 O2 C2 -178.6(5) . . . . ?
C9 C5 O4 C6 179.7(6) . . . . ?
C9 C10 C11 C12 -163.1(5) . . . . ?
C9 C10 C11 C24 16.4(6) . . . . ?
C10 C9 C25 C24 23.8(5) . . . . ?
C10 C11 C12 C13 4.1(8) . . . . ?
C10 C11 C12 C21 179.0(5) . . . . ?
C10 C11 C24 C23 -179.0(5) . . . . ?
C10 C11 C24 C25 -1.2(6) . . . . ?
C11 C12 C13 C14 140.4(5) . . . . ?
C11 C12 C13 C26 -42.8(7) . . . . ?
C11 C12 C21 C20 178.3(4) . . . . ?
C11 C12 C21 C22 -0.2(7) . . . . ?
C11 C24 C25 C9 -14.5(6) . . . . ?
C12 C11 C24 C23 0.6(8) . . . . ?
C12 C11 C24 C25 178.4(5) . . . . ?
C12 C13 C14 C15 53.6(6) . . . . ?
C12 C13 C26 C27 178.0(5) . . . . ?
C12 C21 C22 C23 0.6(7) . . . . ?
C12 C21 C22 C30 -174.5(5) . . . . ?
C13 C12 C21 C20 -6.6(7) . . . . ?
C13 C12 C21 C22 175.0(5) . . . . ?
C13 C14 C15 C16 142.8(5) . . . . ?
C13 C14 C15 C20 -33.4(7) . . . . ?
C13 C26 C27 O5 4.8(11) . . . . ?
C13 C26 C27 O6 -175.5(5) . . . . ?
C14 C13 C26 C27 -5.7(9) . . . . ?
C14 C15 C16 C17 -175.6(6) . . . . ?
C14 C15 C20 C19 172.3(5) . . . . ?
C14 C15 C20 C21 -6.8(7) . . . . ?
C15 C16 C17 C18 3.9(10) . . . . ?
C15 C20 C21 C12 28.2(7) . . . . ?
C15 C20 C21 C22 -153.4(5) . . . . ?
C16 C15 C20 C19 -3.9(8) . . . . ?
C16 C15 C20 C21 177.0(5) . . . . ?
C16 C17 C18 C19 -4.9(10) . . . . ?
C17 C18 C19 C20 1.5(9) . . . . ?
C18 C19 C20 C15 3.0(8) . . . . ?
C18 C19 C20 C21 -178.0(5) . . . . ?
C19 C20 C21 C12 -150.9(5) . . . . ?
C19 C20 C21 C22 27.5(8) . . . . ?
C20 C15 C16 C17 0.6(9) . . . . ?
C20 C21 C22 C23 -177.7(4) . . . . ?
C20 C21 C22 C30 7.2(8) . . . . ?
C21 C12 C13 C14 -34.5(6) . . . . ?
C21 C12 C13 C26 142.3(5) . . . . ?
C21 C22 C23 C24 -0.5(7) . . . . ?
C21 C22 C23 C38 -178.3(5) . . . . ?
C21 C22 C30 C31 -116.5(6) . . . . ?
C21 C22 C30 C35 69.0(7) . . . . ?
C22 C23 C24 C11 -0.1(8) . . . . ?
C22 C23 C24 C25 -177.6(5) . . . . ?
C22 C30 C31 C32 -174.1(5) . . . . ?
C22 C30 C35 C34 173.8(5) . . . . ?
C23 C22 C30 C31 68.1(6) . . . . ?
C23 C22 C30 C35 -106.4(6) . . . . ?
C23 C24 C25 C9 163.2(5) . . . . ?
C24 C11 C12 C13 -175.4(5) . . . . ?
C24 C11 C12 C21 -0.4(7) . . . . ?
C25 C9 C10 C11 -24.4(5) . . . . ?
C26 C13 C14 C15 -123.0(6) . . . . ?
C26 C27 O6 C28 -177.7(6) . . . . ?
C29 C28 O6 C27 -179.0(7) . . . . ?
C30 C22 C23 C24 175.0(5) . . . . ?
C30 C22 C23 C38 -2.8(7) . . . . ?
C30 C31 C32 C33 -0.8(9) . . . . ?
C31 C30 C35 C34 -0.9(8) . . . . ?
C31 C32 C33 C34 1.3(9) . . . . ?
C31 C32 C33 C36 -179.8(6) . . . . ?
C32 C33 C34 C35 -1.6(10) . . . . ?
C32 C33 C36 C37 -73.6(10) . . . . ?
C33 C34 C35 C30 1.4(10) . . . . ?
C34 C33 C36 C37 105.3(9) . . . . ?
C35 C30 C31 C32 0.6(8) . . . . ?
C36 C33 C34 C35 179.5(6) . . . . ?
C38 C23 C24 C11 177.8(5) . . . . ?
C38 C23 C24 C25 0.3(8) . . . . ?
C39 C40 C41 C42 -178.6(6) . . . . ?
C39 C40 C45 C44 177.1(7) . . . . ?
C40 C41 C42 C43 0.9(10) . . . . ?
C41 C40 C45 C44 -2.8(10) . . . . ?
C41 C42 C43 C44 -1.6(11) . . . . ?
C41 C42 C43 C46 177.4(7) . . . . ?
C42 C43 C44 C45 0.0(12) . . . . ?
C42 C43 C46 C47 -93.8(10) . . . . ?
C43 C44 C45 C40 2.2(12) . . . . ?
C44 C43 C46 C47 85.2(10) . . . . ?
C45 C40 C41 C42 1.3(9) . . . . ?
C46 C43 C44 C45 -179.0(7) . . . . ?
C48 C49 O8 C51 -85.1(10) . . . . ?
C50 C49 O8 C51 151.9(10) . . . . ?
C51 C56 C57 C58 150.7(5) . . . . ?
C51 C56 C72 C71 -151.7(5) . . . . ?
C52 C56 C57 C58 -86.3(5) . . . . ?
C52 C56 C72 C71 85.4(5) . . . . ?
C54 C53 O10 C52 135.0(6) . . . . ?
C55 C53 O10 C52 -101.3(7) . . . . ?
C56 C51 O8 C49 171.7(7) . . . . ?
C56 C52 O10 C53 179.6(6) . . . . ?
C56 C57 C58 C59 157.2(5) . . . . ?
C56 C57 C58 C71 -18.6(5) . . . . ?
C57 C56 C72 C71 -33.5(5) . . . . ?
C57 C58 C59 C60 -1.4(9) . . . . ?
C57 C58 C59 C68 -177.1(5) . . . . ?
C57 C58 C71 C70 174.2(5) . . . . ?
C57 C58 C71 C72 -3.4(6) . . . . ?
C58 C59 C60 C61 -139.9(5) . . . . ?
C58 C59 C60 C73 42.2(8) . . . . ?
C58 C59 C68 C67 -177.9(5) . . . . ?
C58 C59 C68 C69 3.7(7) . . . . ?
C58 C71 C72 C56 23.8(6) . . . . ?
C59 C58 C71 C70 -1.9(8) . . . . ?
C59 C58 C71 C72 -179.5(5) . . . . ?
C59 C60 C61 C62 -56.6(6) . . . . ?
C59 C60 C73 C74 -179.8(5) . . . . ?
C59 C68 C69 C70 -1.8(7) . . . . ?
C59 C68 C69 C77 174.9(5) . . . . ?
C60 C59 C68 C67 6.2(7) . . . . ?
C60 C59 C68 C69 -172.2(5) . . . . ?
C60 C61 C62 C63 -138.6(6) . . . . ?
C60 C61 C62 C67 37.7(7) . . . . ?
C60 C73 C74 O11 -9.4(10) . . . . ?
C60 C73 C74 O12 172.2(5) . . . . ?
C61 C60 C73 C74 2.7(9) . . . . ?
C61 C62 C63 C64 176.1(7) . . . . ?
C61 C62 C67 C66 -174.8(5) . . . . ?
C61 C62 C67 C68 3.7(8) . . . . ?
C62 C63 C64 C65 -1.8(12) . . . . ?
C62 C67 C68 C59 -27.0(7) . . . . ?
C62 C67 C68 C69 151.3(5) . . . . ?
C63 C62 C67 C66 1.6(9) . . . . ?
C63 C62 C67 C68 -179.9(5) . . . . ?
C63 C64 C65 C66 2.2(12) . . . . ?
C64 C65 C66 C67 -0.7(11) . . . . ?
C65 C66 C67 C62 -1.2(9) . . . . ?
C65 C66 C67 C68 -179.6(6) . . . . ?
C66 C67 C68 C59 151.4(5) . . . . ?
C66 C67 C68 C69 -30.3(8) . . . . ?
C67 C62 C63 C64 -0.1(10) . . . . ?
C67 C68 C69 C70 180.0(5) . . . . ?
C67 C68 C69 C77 -3.4(8) . . . . ?
C68 C59 C60 C61 35.9(6) . . . . ?
C68 C59 C60 C73 -142.0(5) . . . . ?
C68 C69 C70 C71 -2.0(7) . . . . ?
C68 C69 C70 C85 173.6(5) . . . . ?
C68 C69 C77 C78 -69.1(7) . . . . ?
C68 C69 C77 C82 113.2(6) . . . . ?
C69 C70 C71 C58 3.9(8) . . . . ?
C69 C70 C71 C72 -178.9(5) . . . . ?
C69 C77 C78 C79 -176.9(6) . . . . ?
C69 C77 C82 C81 177.9(6) . . . . ?
C70 C69 C77 C78 107.7(6) . . . . ?
C70 C69 C77 C82 -70.0(7) . . . . ?
C70 C71 C72 C56 -153.6(5) . . . . ?
C71 C58 C59 C60 173.8(5) . . . . ?
C71 C58 C59 C68 -1.9(8) . . . . ?
C72 C56 C57 C58 31.9(5) . . . . ?
C73 C60 C61 C62 121.1(6) . . . . ?
C73 C74 O12 C75 175.7(5) . . . . ?
C76 C75 O12 C74 87.4(7) . . . . ?
C77 C69 C70 C71 -178.9(5) . . . . ?
C77 C69 C70 C85 -3.3(7) . . . . ?
C77 C78 C79 C80 -1.6(11) . . . . ?
C78 C77 C82 C81 0.1(9) . . . . ?
C78 C79 C80 C81 1.3(12) . . . . ?
C78 C79 C80 C83 174.2(14) . . . . ?
C78 C79 C80 C83' -158(2) . . . . ?
C79 C80 C81 C82 -0.3(12) . . . . ?
C79 C80 C83 C84 -107(2) . . . . ?
C79 C80 C83' C84' -175(4) . . . . ?
C80 C81 C82 C77 -0.4(10) . . . . ?
C81 C80 C83 C84 66(2) . . . . ?
C81 C80 C83' C84' 26(6) . . . . ?
C82 C77 C78 C79 0.9(9) . . . . ?
C83 C80 C81 C82 -173.4(13) . . . . ?
C83' C80 C81 C82 158.7(19) . . . . ?
C85 C70 C71 C58 -171.7(5) . . . . ?
C85 C70 C71 C72 5.5(8) . . . . ?
C86 C87 C88 C89 178.1(5) . . . . ?
C86 C87 C92 C91 -177.2(6) . . . . ?
C87 C88 C89 C90 0.6(10) . . . . ?
C88 C87 C92 C91 3.3(9) . . . . ?
C88 C89 C90 C91 0.3(11) . . . . ?
C88 C89 C90 C93 178.9(6) . . . . ?
C89 C90 C91 C92 0.5(11) . . . . ?
C89 C90 C93 C94 111.8(9) . . . . ?
C90 C91 C92 C87 -2.4(10) . . . . ?
C91 C90 C93 C94 -69.6(10) . . . . ?
C92 C87 C88 C89 -2.4(9) . . . . ?
C93 C90 C91 C92 -178.0(6) . . . . ?
O1 C4 C9 C5 125.4(7) . . . . ?
O1 C4 C9 C10 3.8(8) . . . . ?
O1 C4 C9 C25 -113.0(7) . . . . ?
O1 C4 O2 C2 -1.5(10) . . . . ?
O2 C4 C9 C5 -57.4(6) . . . . ?
O2 C4 C9 C10 -179.0(5) . . . . ?
O2 C4 C9 C25 64.2(6) . . . . ?
O3 C5 C9 C4 124.6(7) . . . . ?
O3 C5 C9 C10 -112.9(7) . . . . ?
O3 C5 C9 C25 2.7(8) . . . . ?
O3 C5 O4 C6 -0.1(10) . . . . ?
O4 C5 C9 C4 -55.2(6) . . . . ?
O4 C5 C9 C10 67.3(6) . . . . ?
O4 C5 C9 C25 -177.2(5) . . . . ?
O5 C27 O6 C28 2.0(10) . . . . ?
O7 C51 C56 C52 167.8(7) . . . . ?
O7 C51 C56 C57 -68.4(8) . . . . ?
O7 C51 C56 C72 44.8(9) . . . . ?
O7 C51 O8 C49 -12.2(11) . . . . ?
O8 C51 C56 C52 -16.3(7) . . . . ?
O8 C51 C56 C57 107.6(6) . . . . ?
O8 C51 C56 C72 -139.3(5) . . . . ?
O9 C52 C56 C51 104.3(7) . . . . ?
O9 C52 C56 C57 -18.9(8) . . . . ?
O9 C52 C56 C72 -132.0(6) . . . . ?
O9 C52 O10 C53 -1.6(10) . . . . ?
O10 C52 C56 C51 -76.9(6) . . . . ?
O10 C52 C56 C57 159.9(4) . . . . ?
O10 C52 C56 C72 46.8(6) . . . . ?
O11 C74 O12 C75 -2.8(9) . . . . ?
C3A C2 O2 C4 -49(2) . . . . ?
C1A C2 O2 C4 -157(2) . . . . ?
C50A C49 O8 C51 98(3) . . . . ?
C48A C49 O8 C51 -160(3) . . . . ?
